data_2215782
loop_
_publ_author_name
'Wenyuan Liu'
'Feng Feng'
'Xiaobing Wang'
'Qinglong Guo'
'Qidong You'

_publ_section_title
;
 Methyl 6-methoxygambogate
;
_journal_coeditor_code BQ2036
_journal_issue 11
_journal_name_full 'Acta Crystallographica Section E'
_journal_page_first o4319
_journal_page_last o4319
_journal_paper_doi 10.1107/S1600536807049537
_journal_volume 63
_journal_year 2007
_chemical_formula_iupac 'C40 H48 O8'
_chemical_formula_moiety 'C40 H48 O8'
_chemical_formula_sum 'C40 H48 O8'
_chemical_formula_weight 656.78
_chemical_name_systematic
;
Methyl 6-methoxygambogate
;
_space_group_IT_number 4
_symmetry_cell_setting monoclinic
_symmetry_space_group_name_Hall 'P 2yb'
_symmetry_space_group_name_H-M 'P 1 21 1'
_atom_sites_solution_hydrogens geom
_atom_sites_solution_primary direct
_atom_sites_solution_secondary difmap
_audit_creation_method SHELXL97
_cell_angle_alpha 90.00
_cell_angle_beta 105.322(6)
_cell_angle_gamma 90.00
_cell_formula_units_Z 2
_cell_length_a 7.865(3)
_cell_length_b 17.017(7)
_cell_length_c 13.711(6)
_cell_measurement_reflns_used 2245
_cell_measurement_temperature 298(2)
_cell_measurement_theta_max 21.472
_cell_measurement_theta_min 2.396
_cell_volume 1769.8(13)
_computing_cell_refinement 'SMART (Bruker, 2000)'
_computing_data_collection 'SMART (Bruker, 2000)'
_computing_data_reduction 'SAINT (Bruker, 2000)'
_computing_molecular_graphics 'SHELXTL (Bruker, 2000)'
_computing_publication_material 'SHELXTL (Bruker, 2000) and PLATON (Spek, 2003)'
_computing_structure_refinement 'SHELXL97 (Sheldrick, 1997)'
_computing_structure_solution 'SHELXS97 (Sheldrick, 1997)'
_diffrn_ambient_temperature 298(2)
_diffrn_measured_fraction_theta_full 0.996
_diffrn_measured_fraction_theta_max 0.996
_diffrn_measurement_device_type 'Bruker SMART CCD area-detector'
_diffrn_measurement_method '\f and \w'
_diffrn_radiation_monochromator graphite
_diffrn_radiation_source 'fine-focus sealed tube'
_diffrn_radiation_type MoK\a
_diffrn_radiation_wavelength 0.71073
_diffrn_reflns_av_R_equivalents 0.0454
_diffrn_reflns_av_sigmaI/netI 0.0546
_diffrn_reflns_limit_h_max 8
_diffrn_reflns_limit_h_min -9
_diffrn_reflns_limit_k_max 17
_diffrn_reflns_limit_k_min -20
_diffrn_reflns_limit_l_max 16
_diffrn_reflns_limit_l_min -14
_diffrn_reflns_number 8951
_diffrn_reflns_theta_full 25.01
_diffrn_reflns_theta_max 25.01
_diffrn_reflns_theta_min 1.54
_exptl_absorpt_coefficient_mu 0.085
_exptl_absorpt_correction_T_max 0.977
_exptl_absorpt_correction_T_min 0.955
_exptl_absorpt_correction_type multi-scan
_exptl_absorpt_process_details '(SADABS; Bruker, 2000)'
_exptl_crystal_colour colourless
_exptl_crystal_density_diffrn 1.232
_exptl_crystal_density_method 'not measured'
_exptl_crystal_description prism
_exptl_crystal_F_000 704
_exptl_crystal_size_max 0.54
_exptl_crystal_size_mid 0.40
_exptl_crystal_size_min 0.27
_refine_diff_density_max 0.318
_refine_diff_density_min -0.475
_refine_ls_abs_structure_details 'Flack (1983), with how many Friedel pairs?'
_refine_ls_extinction_method none
_refine_ls_goodness_of_fit_ref 1.050
_refine_ls_hydrogen_treatment constr
_refine_ls_matrix_type full
_refine_ls_number_parameters 432
_refine_ls_number_reflns 3235
_refine_ls_number_restraints 125
_refine_ls_restrained_S_all 1.068
_refine_ls_R_factor_all 0.0929
_refine_ls_R_factor_gt 0.0485
_refine_ls_shift/su_max 0.000
_refine_ls_shift/su_mean 0.000
_refine_ls_structure_factor_coef Fsqd
_refine_ls_weighting_details 'calc w = 1/[\s^2^(Fo^2^)+(0.0745P)^2^+0.3642P] where P=(Fo^2^+2Fc^2^)/3'
_refine_ls_weighting_scheme calc
_refine_ls_wR_factor_gt 0.1207
_refine_ls_wR_factor_ref 0.1525
_reflns_number_gt 2055
_reflns_number_total 3235
_reflns_threshold_expression I>2\s(I)
_cod_data_source_file bq2036.cif
_cod_data_source_block I
_cod_original_sg_symbol_H-M 'P 21'
_cod_database_code 2215782
_cod_database_fobs_code 2215782

loop_
_symmetry_equiv_pos_as_xyz
'x, y, z'
'-x, y+1/2, -z'

loop_
_atom_site_type_symbol
_atom_site_label
_atom_site_fract_x
_atom_site_fract_y
_atom_site_fract_z
_atom_site_U_iso_or_equiv
_atom_site_adp_type
_atom_site_calc_flag
_atom_site_refinement_flags
_atom_site_occupancy
_atom_site_disorder_assembly
_atom_site_disorder_group
O O1 0.5187(6) 0.4902(2) 0.2713(3) 0.0607(11) Uani d . 1 . .
O O2 0.7046(4) 0.23511(19) 0.2426(2) 0.0438(8) Uani d . 1 . .
O O3 0.9237(7) 0.2103(3) 0.5463(3) 0.1002(18) Uani d . 1 . .
O O4 0.8083(6) 0.3577(2) 0.5729(3) 0.0662(12) Uani d . 1 . .
O O5 0.5472(4) 0.0946(2) 0.1436(2) 0.0484(9) Uani d . 1 . .
O O6 0.5658(6) -0.0343(2) 0.2965(3) 0.0706(12) Uani d . 1 . .
O O7 0.1983(6) 0.3344(3) 0.3839(3) 0.0737(12) Uani d . 1 . .
O O8 0.3480(8) 0.2268(3) 0.4380(4) 0.1069(19) Uani d . 1 . .
C C1 0.4618(9) 0.5561(3) 0.3239(4) 0.0602(15) Uani d . 1 . .
C C2 0.5470(10) 0.5550(4) 0.4337(4) 0.0739(19) Uani d . 1 . .
H H2 0.5404 0.5999 0.4712 0.089 Uiso calc R 1 . .
C C3 0.6330(9) 0.4927(4) 0.4817(4) 0.0626(17) Uani d . 1 . .
H H3 0.6777 0.4939 0.5517 0.075 Uiso calc R 1 . .
C C4 0.6574(8) 0.4233(3) 0.4258(4) 0.0478(13) Uani d . 1 . .
C C5 0.7372(7) 0.3556(3) 0.4701(4) 0.0462(13) Uani d . 1 . .
C C6 0.7569(7) 0.2895(3) 0.4128(4) 0.0433(12) Uani d . 1 . .
C C7 0.6901(6) 0.2951(3) 0.3070(3) 0.0383(12) Uani d . 1 . .
C C8 0.6127(6) 0.3626(3) 0.2596(4) 0.0389(11) Uani d . 1 . .
C C9 0.5938(7) 0.4244(3) 0.3201(4) 0.0433(12) Uani d . 1 . .
C C10 0.7517(6) 0.1570(3) 0.2772(4) 0.0413(12) Uani d . 1 . .
C C11 0.8407(7) 0.1514(3) 0.3876(4) 0.0504(14) Uani d . 1 . .
C C12 0.8475(7) 0.2180(4) 0.4566(4) 0.0592(16) Uani d . 1 . .
C C13 0.5929(6) 0.1014(3) 0.2509(4) 0.0422(12) Uani d . 1 . .
C C14 0.6617(8) 0.0210(3) 0.2962(4) 0.0512(14) Uani d . 1 . .
C C15 0.8607(8) 0.0173(3) 0.3400(5) 0.0608(15) Uani d . 1 . .
H H15 0.9021 -0.0348 0.3664 0.073 Uiso calc R 1 . .
C C16 0.8921(8) 0.0789(3) 0.4205(5) 0.0618(16) Uani d . 1 . .
H H16 0.9434 0.0677 0.4883 0.074 Uiso calc R 1 . .
C C17 0.7047(7) 0.1018(3) 0.1087(4) 0.0498(13) Uani d . 1 . .
C C18 0.8537(7) 0.1191(3) 0.2049(4) 0.0496(13) Uani d . 1 . .
H H18 0.9377 0.1567 0.1900 0.060 Uiso calc R 1 . .
C C19 0.9515(7) 0.0471(4) 0.2605(5) 0.0621(16) Uani d . 1 . .
H H19A 1.0726 0.0612 0.2934 0.074 Uiso calc R 1 . .
H H19B 0.9529 0.0057 0.2122 0.074 Uiso calc R 1 . .
C C20 0.2619(10) 0.5505(5) 0.3030(6) 0.095(2) Uani d . 1 . .
H H20A 0.2094 0.5530 0.2314 0.143 Uiso calc R 1 . .
H H20B 0.2194 0.5933 0.3356 0.143 Uiso calc R 1 . .
H H20C 0.2312 0.5016 0.3288 0.143 Uiso calc R 1 . .
C C21 0.5154(9) 0.6285(4) 0.2739(5) 0.0726(16) Uani d U 1 . .
H H21A 0.4726 0.6749 0.3011 0.087 Uiso calc R 1 . .
H H21B 0.4580 0.6266 0.2020 0.087 Uiso calc R 1 . .
C C22 0.7133(10) 0.6369(4) 0.2884(6) 0.090(2) Uani d U 1 . .
H H22A 0.7716 0.6362 0.3602 0.109 Uiso calc R 1 . .
H H22B 0.7554 0.5920 0.2579 0.109 Uiso calc R 1 . .
C C23 0.7639(11) 0.7107(5) 0.2432(6) 0.101(2) Uani d DU 1 A .
H H23 0.7458 0.7570 0.2752 0.121 Uiso calc R 1 . .
C C24 0.8284(12) 0.7198(6) 0.1670(7) 0.1156(18) Uani d DU 1 . .
C C25 0.8507(13) 0.6514(6) 0.1007(7) 0.1156(18) Uani d DU 1 A .
H H25A 0.9012 0.6698 0.0484 0.173 Uiso calc R 1 . .
H H25B 0.7378 0.6281 0.0706 0.173 Uiso calc R 1 . .
H H25C 0.9272 0.6128 0.1410 0.173 Uiso calc R 1 . .
C C26 0.888(2) 0.7909(10) 0.1209(14) 0.111(3) Uani d PDU 0.66(2) A 1
H H26A 0.8023 0.8037 0.0588 0.166 Uiso calc PR 0.66(2) A 1
H H26B 0.9993 0.7803 0.1072 0.166 Uiso calc PR 0.66(2) A 1
H H26C 0.9003 0.8343 0.1669 0.166 Uiso calc PR 0.66(2) A 1
C C26' 0.858(5) 0.8123(12) 0.167(3) 0.111(3) Uani d PDU 0.34(2) A 2
H H26D 0.9077 0.8263 0.1127 0.166 Uiso calc PR 0.34(2) A 2
H H26E 0.9377 0.8278 0.2304 0.166 Uiso calc PR 0.34(2) A 2
H H26F 0.7475 0.8387 0.1590 0.166 Uiso calc PR 0.34(2) A 2
C C27 0.5530(7) 0.3704(3) 0.1460(3) 0.0426(12) Uani d . 1 . .
H H27A 0.4452 0.4010 0.1275 0.051 Uiso calc R 1 . .
H H27B 0.5273 0.3186 0.1162 0.051 Uiso calc R 1 . .
C C28 0.6908(7) 0.4095(3) 0.1038(4) 0.0527(14) Uani d . 1 . .
H H28 0.7724 0.4406 0.1489 0.063 Uiso calc R 1 . .
C C29 0.7106(8) 0.4053(4) 0.0109(5) 0.0641(17) Uani d . 1 . .
C C30 0.8509(11) 0.4509(5) -0.0172(6) 0.101(3) Uani d . 1 . .
H H30A 0.9261 0.4746 0.0423 0.151 Uiso calc R 1 . .
H H30B 0.7984 0.4913 -0.0646 0.151 Uiso calc R 1 . .
H H30C 0.9192 0.4165 -0.0475 0.151 Uiso calc R 1 . .
C C31 0.5965(11) 0.3570(4) -0.0713(5) 0.085(2) Uani d . 1 . .
H H31A 0.4992 0.3365 -0.0492 0.128 Uiso calc R 1 . .
H H31B 0.6640 0.3143 -0.0875 0.128 Uiso calc R 1 . .
H H31C 0.5527 0.3891 -0.1302 0.128 Uiso calc R 1 . .
C C32 0.7212(10) 0.0255(4) 0.0523(5) 0.0759(19) Uani d . 1 . .
H H32A 0.7303 -0.0183 0.0975 0.114 Uiso calc R 1 . .
H H32B 0.8247 0.0279 0.0278 0.114 Uiso calc R 1 . .
H H32C 0.6190 0.0192 -0.0037 0.114 Uiso calc R 1 . .
C C33 0.6785(9) 0.1691(4) 0.0333(4) 0.0640(16) Uani d . 1 . .
H H33A 0.5662 0.1636 -0.0153 0.096 Uiso calc R 1 . .
H H33B 0.7705 0.1681 -0.0008 0.096 Uiso calc R 1 . .
H H33C 0.6822 0.2182 0.0684 0.096 Uiso calc R 1 . .
C C34 0.2699(8) 0.2663(4) 0.3681(5) 0.0580(15) Uani d . 1 . .
C C35 0.2475(6) 0.2510(3) 0.2599(4) 0.0500(13) Uani d . 1 . .
C C36 0.3255(6) 0.1904(3) 0.2271(4) 0.0493(13) Uani d . 1 . .
H H36 0.3111 0.1886 0.1576 0.059 Uiso calc R 1 . .
C C37 0.4320(7) 0.1257(3) 0.2856(4) 0.0508(13) Uani d . 1 . .
H H37A 0.3565 0.0801 0.2821 0.061 Uiso calc R 1 . .
H H37B 0.4710 0.1415 0.3560 0.061 Uiso calc R 1 . .
C C38 0.1371(8) 0.3088(4) 0.1866(4) 0.0674(17) Uani d . 1 . .
H H38A 0.1286 0.2921 0.1186 0.101 Uiso calc R 1 . .
H H38B 0.1912 0.3598 0.1974 0.101 Uiso calc R 1 . .
H H38C 0.0213 0.3115 0.1970 0.101 Uiso calc R 1 . .
C C39 0.2139(10) 0.3574(5) 0.4855(5) 0.088(2) Uani d . 1 . .
H H39A 0.1879 0.3133 0.5229 0.131 Uiso calc R 1 . .
H H39B 0.1325 0.3992 0.4865 0.131 Uiso calc R 1 . .
H H39C 0.3320 0.3751 0.5157 0.131 Uiso calc R 1 . .
C C40 0.7167(10) 0.3145(6) 0.6312(5) 0.096(3) Uani d . 1 . .
H H40A 0.6355 0.3485 0.6521 0.144 Uiso calc R 1 . .
H H40B 0.7994 0.2933 0.6898 0.144 Uiso calc R 1 . .
H H40C 0.6529 0.2723 0.5912 0.144 Uiso calc R 1 . .

loop_
_atom_site_aniso_label
_atom_site_aniso_U_11
_atom_site_aniso_U_22
_atom_site_aniso_U_33
_atom_site_aniso_U_12
_atom_site_aniso_U_13
_atom_site_aniso_U_23
O1 0.096(3) 0.043(2) 0.043(2) 0.015(2) 0.019(2) 0.0018(18)
O2 0.054(2) 0.0374(19) 0.0374(17) 0.0000(16) 0.0084(15) -0.0019(16)
O3 0.127(4) 0.087(4) 0.054(3) 0.029(3) -0.035(3) -0.004(2)
O4 0.086(3) 0.068(3) 0.037(2) -0.010(2) 0.003(2) -0.0025(18)
O5 0.0404(19) 0.062(2) 0.046(2) -0.0083(17) 0.0171(15) -0.0095(17)
O6 0.079(3) 0.055(2) 0.084(3) -0.013(2) 0.031(2) 0.001(2)
O7 0.078(3) 0.076(3) 0.071(3) 0.014(2) 0.026(2) -0.014(2)
O8 0.179(6) 0.087(3) 0.061(3) 0.048(4) 0.045(3) 0.012(3)
C1 0.087(5) 0.041(3) 0.057(4) 0.007(3) 0.026(3) -0.002(3)
C2 0.128(6) 0.046(4) 0.053(3) 0.006(4) 0.033(4) -0.005(3)
C3 0.097(5) 0.052(4) 0.043(3) -0.010(3) 0.027(3) -0.009(3)
C4 0.061(3) 0.048(3) 0.034(3) -0.014(3) 0.012(2) -0.005(2)
C5 0.047(3) 0.053(3) 0.033(3) -0.013(3) 0.001(2) 0.000(2)
C6 0.045(3) 0.044(3) 0.036(3) -0.003(2) 0.001(2) 0.000(2)
C7 0.038(3) 0.037(3) 0.040(3) -0.008(2) 0.010(2) -0.004(2)
C8 0.042(3) 0.036(3) 0.038(3) -0.006(2) 0.010(2) 0.000(2)
C9 0.054(3) 0.040(3) 0.037(3) -0.004(2) 0.013(2) 0.003(2)
C10 0.038(3) 0.034(3) 0.050(3) 0.002(2) 0.008(2) 0.004(2)
C11 0.046(3) 0.050(3) 0.049(3) 0.002(3) 0.002(3) 0.005(3)
C12 0.060(4) 0.057(4) 0.051(3) 0.003(3) -0.004(3) 0.005(3)
C13 0.040(3) 0.045(3) 0.043(3) -0.006(2) 0.013(2) -0.004(2)
C14 0.062(4) 0.041(3) 0.057(3) -0.005(3) 0.028(3) -0.002(3)
C15 0.065(4) 0.050(3) 0.069(4) 0.011(3) 0.021(3) 0.006(3)
C16 0.057(4) 0.057(4) 0.062(4) 0.009(3) -0.001(3) 0.010(3)
C17 0.055(3) 0.049(3) 0.054(3) 0.002(3) 0.030(3) -0.005(3)
C18 0.038(3) 0.047(3) 0.071(4) 0.000(2) 0.027(3) 0.003(3)
C19 0.046(3) 0.062(4) 0.079(4) 0.009(3) 0.018(3) 0.004(3)
C20 0.098(6) 0.097(6) 0.101(6) 0.006(5) 0.044(4) -0.007(5)
C21 0.101(4) 0.055(3) 0.063(3) 0.005(3) 0.024(3) 0.005(3)
C22 0.107(4) 0.083(4) 0.079(4) -0.011(4) 0.020(3) 0.019(3)
C23 0.117(4) 0.096(4) 0.083(4) -0.012(4) 0.015(4) 0.014(4)
C24 0.113(3) 0.125(4) 0.102(4) 0.002(3) 0.016(3) 0.025(3)
C25 0.113(3) 0.125(4) 0.102(4) 0.002(3) 0.016(3) 0.025(3)
C26 0.120(6) 0.121(6) 0.094(6) -0.016(5) 0.035(5) 0.035(5)
C26' 0.120(6) 0.121(6) 0.094(6) -0.016(5) 0.035(5) 0.035(5)
C27 0.049(3) 0.040(3) 0.038(3) 0.000(2) 0.010(2) 0.000(2)
C28 0.052(3) 0.055(4) 0.052(3) -0.003(3) 0.015(3) 0.005(3)
C29 0.070(4) 0.069(4) 0.062(4) 0.014(3) 0.032(3) 0.018(3)
C30 0.107(6) 0.108(6) 0.113(6) 0.002(5) 0.076(5) 0.024(5)
C31 0.116(6) 0.093(5) 0.049(4) 0.015(5) 0.026(4) 0.007(4)
C32 0.086(5) 0.064(4) 0.089(5) 0.006(4) 0.043(4) -0.015(4)
C33 0.080(4) 0.066(4) 0.053(3) -0.005(3) 0.030(3) 0.000(3)
C34 0.057(4) 0.056(4) 0.068(4) 0.002(3) 0.029(3) -0.006(3)
C35 0.030(3) 0.061(4) 0.058(3) -0.002(3) 0.011(2) 0.001(3)
C36 0.035(3) 0.063(4) 0.047(3) -0.004(3) 0.007(2) -0.002(3)
C37 0.045(3) 0.056(3) 0.058(3) -0.001(3) 0.026(3) 0.004(3)
C38 0.057(4) 0.075(4) 0.072(4) 0.017(3) 0.018(3) 0.007(3)
C39 0.091(5) 0.100(6) 0.086(5) 0.001(4) 0.046(4) -0.035(4)
C40 0.094(6) 0.149(8) 0.044(3) -0.008(5) 0.019(3) 0.020(4)

loop_
_atom_type_symbol
_atom_type_description
_atom_type_scat_dispersion_real
_atom_type_scat_dispersion_imag
_atom_type_scat_source
C C 0.0033 0.0000 'International Tables Vol C Tables 4.2.6.8 and 6.1.1.4'
H H 0.0000 0.0000 'International Tables Vol C Tables 4.2.6.8 and 6.1.1.4'
O O 0.0106 0.0000 'International Tables Vol C Tables 4.2.6.8 and 6.1.1.4'

loop_
_geom_angle_atom_site_label_1
_geom_angle_atom_site_label_2
_geom_angle_atom_site_label_3
_geom_angle
C9 O1 C1 122.6(4)
C7 O2 C10 122.5(3)
C5 O4 C40 115.9(5)
C13 O5 C17 109.3(4)
C34 O7 C39 117.9(5)
O1 C1 C2 112.1(5)
O1 C1 C21 104.0(5)
C2 C1 C21 111.4(5)
O1 C1 C20 107.0(5)
C2 C1 C20 111.0(6)
C21 C1 C20 111.2(6)
C3 C2 C1 123.2(5)
C3 C2 H2 118.4
C1 C2 H2 118.4
C2 C3 C4 120.5(5)
C2 C3 H3 119.7
C4 C3 H3 119.7
C5 C4 C9 117.7(5)
C5 C4 C3 124.0(5)
C9 C4 C3 118.3(5)
O4 C5 C4 116.6(5)
O4 C5 C6 121.3(5)
C4 C5 C6 122.0(4)
C5 C6 C7 117.1(4)
C5 C6 C12 123.6(4)
C7 C6 C12 119.2(5)
O2 C7 C8 114.6(4)
O2 C7 C6 122.7(4)
C8 C7 C6 122.6(4)
C9 C8 C7 117.2(4)
C9 C8 C27 120.2(4)
C7 C8 C27 122.6(4)
O1 C9 C8 115.9(4)
O1 C9 C4 120.7(5)
C8 C9 C4 123.3(5)
O2 C10 C11 114.1(4)
O2 C10 C13 111.9(4)
C11 C10 C13 109.5(4)
O2 C10 C18 107.7(4)
C11 C10 C18 115.6(4)
C13 C10 C18 96.8(4)
C16 C11 C12 122.6(5)
C16 C11 C10 114.8(5)
C12 C11 C10 122.0(5)
O3 C12 C6 123.9(5)
O3 C12 C11 119.3(5)
C6 C12 C11 116.7(4)
O5 C13 C37 110.0(4)
O5 C13 C10 105.1(4)
C37 C13 C10 116.9(4)
O5 C13 C14 108.1(4)
C37 C13 C14 110.3(4)
C10 C13 C14 106.0(4)
O6 C14 C15 123.0(5)
O6 C14 C13 122.8(5)
C15 C14 C13 114.3(5)
C16 C15 C14 102.4(5)
C16 C15 C19 105.9(5)
C14 C15 C19 109.1(5)
C16 C15 H15 112.9
C14 C15 H15 112.9
C19 C15 H15 112.9
C11 C16 C15 115.0(5)
C11 C16 H16 122.5
C15 C16 H16 122.5
O5 C17 C33 108.3(4)
O5 C17 C32 106.8(5)
C33 C17 C32 108.0(5)
O5 C17 C18 104.9(4)
C33 C17 C18 111.9(5)
C32 C17 C18 116.5(5)
C19 C18 C17 116.1(5)
C19 C18 C10 106.6(4)
C17 C18 C10 102.6(4)
C19 C18 H18 110.4
C17 C18 H18 110.4
C10 C18 H18 110.4
C18 C19 C15 110.4(5)
C18 C19 H19A 109.6
C15 C19 H19A 109.6
C18 C19 H19B 109.6
C15 C19 H19B 109.6
H19A C19 H19B 108.1
C1 C20 H20A 109.5
C1 C20 H20B 109.5
H20A C20 H20B 109.5
C1 C20 H20C 109.5
H20A C20 H20C 109.5
H20B C20 H20C 109.5
C1 C21 C22 114.3(6)
C1 C21 H21A 108.7
C22 C21 H21A 108.7
C1 C21 H21B 108.7
C22 C21 H21B 108.7
H21A C21 H21B 107.6
C23 C22 C21 113.5(6)
C23 C22 H22A 108.9
C21 C22 H22A 108.9
C23 C22 H22B 108.9
C21 C22 H22B 108.9
H22A C22 H22B 107.7
C24 C23 C22 129.9(9)
C24 C23 H23 115.1
C22 C23 H23 115.1
C23 C24 C26 132.5(13)
C23 C24 C25 121.9(9)
C26 C24 C25 105.6(12)
C23 C24 C26' 101.9(16)
C26 C24 C26' 30.6(11)
C25 C24 C26' 136.1(17)
C24 C25 H25A 109.5
C24 C25 H25B 109.5
H25A C25 H25B 109.5
C24 C25 H25C 109.5
H25A C25 H25C 109.5
H25B C25 H25C 109.5
C24 C26 H26A 109.5
C24 C26 H26B 109.5
C24 C26 H26C 109.5
C24 C26' H26D 109.5
C24 C26' H26E 109.5
H26D C26' H26E 109.5
C24 C26' H26F 109.5
H26D C26' H26F 109.5
H26E C26' H26F 109.5
C8 C27 C28 112.0(4)
C8 C27 H27A 109.2
C28 C27 H27A 109.2
C8 C27 H27B 109.2
C28 C27 H27B 109.2
H27A C27 H27B 107.9
C29 C28 C27 128.5(5)
C29 C28 H28 115.7
C27 C28 H28 115.7
C28 C29 C30 120.4(7)
C28 C29 C31 123.8(6)
C30 C29 C31 115.7(6)
C29 C30 H30A 109.5
C29 C30 H30B 109.5
H30A C30 H30B 109.5
C29 C30 H30C 109.5
H30A C30 H30C 109.5
H30B C30 H30C 109.5
C29 C31 H31A 109.5
C29 C31 H31B 109.5
H31A C31 H31B 109.5
C29 C31 H31C 109.5
H31A C31 H31C 109.5
H31B C31 H31C 109.5
C17 C32 H32A 109.5
C17 C32 H32B 109.5
H32A C32 H32B 109.5
C17 C32 H32C 109.5
H32A C32 H32C 109.5
H32B C32 H32C 109.5
C17 C33 H33A 109.5
C17 C33 H33B 109.5
H33A C33 H33B 109.5
C17 C33 H33C 109.5
H33A C33 H33C 109.5
H33B C33 H33C 109.5
O8 C34 O7 120.5(6)
O8 C34 C35 127.4(6)
O7 C34 C35 112.0(6)
C36 C35 C34 122.2(5)
C36 C35 C38 120.9(5)
C34 C35 C38 116.9(5)
C35 C36 C37 129.3(5)
C35 C36 H36 115.3
C37 C36 H36 115.3
C36 C37 C13 115.4(4)
C36 C37 H37A 108.4
C13 C37 H37A 108.4
C36 C37 H37B 108.4
C13 C37 H37B 108.4
H37A C37 H37B 107.5
C35 C38 H38A 109.5
C35 C38 H38B 109.5
H38A C38 H38B 109.5
C35 C38 H38C 109.5
H38A C38 H38C 109.5
H38B C38 H38C 109.5
O7 C39 H39A 109.5
O7 C39 H39B 109.5
H39A C39 H39B 109.5
O7 C39 H39C 109.5
H39A C39 H39C 109.5
H39B C39 H39C 109.5
O4 C40 H40A 109.5
O4 C40 H40B 109.5
H40A C40 H40B 109.5
O4 C40 H40C 109.5
H40A C40 H40C 109.5
H40B C40 H40C 109.5

loop_
_geom_bond_atom_site_label_1
_geom_bond_atom_site_label_2
_geom_bond_distance
O1 C9 1.357(6)
O1 C1 1.467(7)
O2 C7 1.374(6)
O2 C10 1.427(6)
O3 C12 1.225(6)
O4 C5 1.372(6)
O4 C40 1.416(8)
O5 C13 1.424(6)
O5 C17 1.446(6)
O6 C14 1.207(6)
O7 C34 1.332(7)
O7 C39 1.421(8)
O8 C34 1.198(7)
C1 C2 1.478(8)
C1 C21 1.522(9)
C1 C20 1.524(10)
C2 C3 1.333(8)
C2 H2 0.9300
C3 C4 1.448(8)
C3 H3 0.9300
C4 C5 1.374(7)
C4 C9 1.403(7)
C5 C6 1.404(7)
C6 C7 1.410(6)
C6 C12 1.457(7)
C7 C8 1.379(6)
C8 C9 1.372(7)
C8 C27 1.508(7)
C10 C11 1.493(7)
C10 C13 1.532(7)
C10 C18 1.570(7)
C11 C16 1.338(7)
C11 C12 1.468(8)
C13 C37 1.522(7)
C13 C14 1.541(8)
C14 C15 1.523(8)
C15 C16 1.494(8)
C15 C19 1.539(9)
C15 H15 0.9800
C16 H16 0.9300
C17 C33 1.521(8)
C17 C32 1.534(8)
C17 C18 1.543(8)
C18 C19 1.537(8)
C18 H18 0.9800
C19 H19A 0.9700
C19 H19B 0.9700
C20 H20A 0.9600
C20 H20B 0.9600
C20 H20C 0.9600
C21 C22 1.524(10)
C21 H21A 0.9700
C21 H21B 0.9700
C22 C23 1.499(11)
C22 H22A 0.9700
C22 H22B 0.9700
C23 C24 1.286(10)
C23 H23 0.9300
C24 C26 1.497(13)
C24 C25 1.516(11)
C24 C26' 1.592(18)
C25 H25A 0.9600
C25 H25B 0.9600
C25 H25C 0.9600
C26 H26A 0.9600
C26 H26B 0.9600
C26 H26C 0.9600
C26' H26D 0.9600
C26' H26E 0.9600
C26' H26F 0.9600
C27 C28 1.512(8)
C27 H27A 0.9700
C27 H27B 0.9700
C28 C29 1.326(8)
C28 H28 0.9300
C29 C30 1.481(10)
C29 C31 1.488(9)
C30 H30A 0.9600
C30 H30B 0.9600
C30 H30C 0.9600
C31 H31A 0.9600
C31 H31B 0.9600
C31 H31C 0.9600
C32 H32A 0.9600
C32 H32B 0.9600
C32 H32C 0.9600
C33 H33A 0.9600
C33 H33B 0.9600
C33 H33C 0.9600
C34 C35 1.470(8)
C35 C36 1.337(7)
C35 C38 1.508(8)
C36 C37 1.484(7)
C36 H36 0.9300
C37 H37A 0.9700
C37 H37B 0.9700
C38 H38A 0.9600
C38 H38B 0.9600
C38 H38C 0.9600
C39 H39A 0.9600
C39 H39B 0.9600
C39 H39C 0.9600
C40 H40A 0.9600
C40 H40B 0.9600
C40 H40C 0.9600

loop_
_geom_hbond_atom_site_label_D
_geom_hbond_atom_site_label_H
_geom_hbond_atom_site_label_A
_geom_hbond_site_symmetry_A
_geom_hbond_distance_DH
_geom_hbond_distance_HA
_geom_hbond_distance_DA
_geom_hbond_angle_DHA
C2 H2 O8 2_656 0.93 2.53 3.400(8) 155.5
C31 H31C O6 2_655 0.96 2.58 3.535(8) 175.6

loop_
_geom_torsion_atom_site_label_1
_geom_torsion_atom_site_label_2
_geom_torsion_atom_site_label_3
_geom_torsion_atom_site_label_4
_geom_torsion
C9 O1 C1 C2 19.3(8)
C9 O1 C1 C21 139.7(5)
C9 O1 C1 C20 -102.6(6)
O1 C1 C2 C3 -14.1(9)
C21 C1 C2 C3 -130.0(7)
C20 C1 C2 C3 105.5(8)
C1 C2 C3 C4 4.2(10)
C2 C3 C4 C5 -176.9(6)
C2 C3 C4 C9 2.2(9)
C40 O4 C5 C4 108.0(6)
C40 O4 C5 C6 -76.5(7)
C9 C4 C5 O4 176.0(5)
C3 C4 C5 O4 -5.0(8)
C9 C4 C5 C6 0.5(8)
C3 C4 C5 C6 179.6(5)
O4 C5 C6 C7 -175.6(5)
C4 C5 C6 C7 -0.3(8)
O4 C5 C6 C12 2.0(8)
C4 C5 C6 C12 177.2(5)
C10 O2 C7 C8 -168.6(4)
C10 O2 C7 C6 14.4(7)
C5 C6 C7 O2 178.6(5)
C12 C6 C7 O2 0.9(7)
C5 C6 C7 C8 1.8(7)
C12 C6 C7 C8 -175.9(5)
O2 C7 C8 C9 179.7(4)
C6 C7 C8 C9 -3.3(7)
O2 C7 C8 C27 -1.5(7)
C6 C7 C8 C27 175.6(5)
C1 O1 C9 C8 169.3(5)
C1 O1 C9 C4 -14.7(8)
C7 C8 C9 O1 179.4(4)
C27 C8 C9 O1 0.5(7)
C7 C8 C9 C4 3.5(8)
C27 C8 C9 C4 -175.4(5)
C5 C4 C9 O1 -177.9(5)
C3 C4 C9 O1 3.0(8)
C5 C4 C9 C8 -2.2(8)
C3 C4 C9 C8 178.7(5)
C7 O2 C10 C11 -19.5(6)
C7 O2 C10 C13 105.5(5)
C7 O2 C10 C18 -149.3(4)
O2 C10 C11 C16 -177.5(5)
C13 C10 C11 C16 56.3(6)
C18 C10 C11 C16 -51.7(7)
O2 C10 C11 C12 11.1(7)
C13 C10 C11 C12 -115.1(5)
C18 C10 C11 C12 136.8(5)
C5 C6 C12 O3 -4.4(9)
C7 C6 C12 O3 173.1(6)
C5 C6 C12 C11 173.9(5)
C7 C6 C12 C11 -8.6(7)
C16 C11 C12 O3 9.9(9)
C10 C11 C12 O3 -179.3(6)
C16 C11 C12 C6 -168.5(6)
C10 C11 C12 C6 2.3(8)
C17 O5 C13 C37 158.2(4)
C17 O5 C13 C10 31.5(5)
C17 O5 C13 C14 -81.3(5)
O2 C10 C13 O5 67.9(5)
C11 C10 C13 O5 -164.6(4)
C18 C10 C13 O5 -44.3(4)
O2 C10 C13 C37 -54.4(6)
C11 C10 C13 C37 73.1(5)
C18 C10 C13 C37 -166.6(4)
O2 C10 C13 C14 -177.8(4)
C11 C10 C13 C14 -50.3(5)
C18 C10 C13 C14 70.0(4)
O5 C13 C14 O6 -74.4(6)
C37 C13 C14 O6 45.8(7)
C10 C13 C14 O6 173.3(5)
O5 C13 C14 C15 105.3(5)
C37 C13 C14 C15 -134.4(5)
C10 C13 C14 C15 -6.9(6)
O6 C14 C15 C16 -120.0(6)
C13 C14 C15 C16 60.2(6)
O6 C14 C15 C19 128.1(6)
C13 C14 C15 C19 -51.7(6)
C12 C11 C16 C15 174.8(5)
C10 C11 C16 C15 3.4(8)
C14 C15 C16 C11 -59.6(7)
C19 C15 C16 C11 54.7(7)
C13 O5 C17 C33 -123.1(5)
C13 O5 C17 C32 120.8(5)
C13 O5 C17 C18 -3.4(5)
O5 C17 C18 C19 91.1(5)
C33 C17 C18 C19 -151.7(5)
C32 C17 C18 C19 -26.8(7)
O5 C17 C18 C10 -24.8(5)
C33 C17 C18 C10 92.4(5)
C32 C17 C18 C10 -142.7(5)
O2 C10 C18 C19 162.8(4)
C11 C10 C18 C19 33.8(6)
C13 C10 C18 C19 -81.6(5)
O2 C10 C18 C17 -74.7(5)
C11 C10 C18 C17 156.4(4)
C13 C10 C18 C17 40.9(4)
C17 C18 C19 C15 -89.9(6)
C10 C18 C19 C15 23.7(6)
C16 C15 C19 C18 -68.9(6)
C14 C15 C19 C18 40.7(6)
O1 C1 C21 C22 -63.2(7)
C2 C1 C21 C22 57.6(8)
C20 C1 C21 C22 -178.1(6)
C1 C21 C22 C23 -177.0(6)
C21 C22 C23 C24 -111.6(10)
C22 C23 C24 C26 -177.2(11)
C22 C23 C24 C25 5.6(15)
C22 C23 C24 C26' -176.9(15)
C9 C8 C27 C28 83.4(6)
C7 C8 C27 C28 -95.4(6)
C8 C27 C28 C29 157.5(6)
C27 C28 C29 C30 177.5(6)
C27 C28 C29 C31 -1.7(10)
C39 O7 C34 O8 -1.5(9)
C39 O7 C34 C35 -178.6(5)
O8 C34 C35 C36 -4.4(10)
O7 C34 C35 C36 172.5(5)
O8 C34 C35 C38 177.9(6)
O7 C34 C35 C38 -5.2(7)
C34 C35 C36 C37 5.3(8)
C38 C35 C36 C37 -177.1(5)
C35 C36 C37 C13 -140.1(6)
O5 C13 C37 C36 -45.3(6)
C10 C13 C37 C36 74.4(6)
C14 C13 C37 C36 -164.4(4)
